data_7153760
loop_
_publ_author_name
'Nicolaou, Kyriacos C.'
'Valiulin, Roman A.'

_publ_section_title
;
 Synthesis and biological evaluation of new paclitaxel analogs and
 discovery of potent antitumor agents.
;
_journal_issue 25
_journal_name_full 'Organic &amp; biomolecular chemistry'
_journal_page_first 4154
_journal_page_last 4163
_journal_paper_doi 10.1039/c3ob40654g
_journal_volume 11
_journal_year 2013
_chemical_formula_sum 'C45 H56 N2 O13'
_chemical_formula_weight 832.92
_chemical_name_systematic
;
?
;
_space_group_IT_number 4
_symmetry_cell_setting monoclinic
_symmetry_space_group_name_Hall 'P 2yb'
_symmetry_space_group_name_H-M 'P 1 21 1'
_atom_sites_solution_hydrogens geom
_atom_sites_solution_primary direct
_atom_sites_solution_secondary difmap
_audit_creation_method SHELXL-97
_cell_angle_alpha 90.00
_cell_angle_beta 99.5430(10)
_cell_angle_gamma 90.00
_cell_formula_units_Z 2
_cell_length_a 13.0117(8)
_cell_length_b 8.5712(5)
_cell_length_c 20.0486(12)
_cell_measurement_reflns_used 7504
_cell_measurement_temperature 296(2)
_cell_measurement_theta_max 27.30
_cell_measurement_theta_min 2.38
_cell_volume 2205.0(2)
_computing_cell_refinement 'Bruker SAINT'
_computing_data_collection 'Bruker APEX2'
_computing_data_reduction 'Bruker SAINT'
_computing_molecular_graphics 'Bruker SHELXTL'
_computing_publication_material 'Bruker SHELXTL'
_computing_structure_refinement 'SHELXL-97 (Sheldrick, 2008)'
_computing_structure_solution 'SHELXS-97 (Sheldrick, 2008)'
_diffrn_ambient_temperature 296(2)
_diffrn_measured_fraction_theta_full 1.000
_diffrn_measured_fraction_theta_max 1.000
_diffrn_measurement_device_type 'Bruker APEX-I CCD'
_diffrn_measurement_method '\f and \w scans'
_diffrn_radiation_monochromator graphite
_diffrn_radiation_source 'fine-focus sealed tube'
_diffrn_radiation_type MoK\a
_diffrn_radiation_wavelength 0.71073
_diffrn_reflns_av_R_equivalents 0.0292
_diffrn_reflns_av_sigmaI/netI 0.0351
_diffrn_reflns_limit_h_max 15
_diffrn_reflns_limit_h_min -15
_diffrn_reflns_limit_k_max 10
_diffrn_reflns_limit_k_min -10
_diffrn_reflns_limit_l_max 23
_diffrn_reflns_limit_l_min -23
_diffrn_reflns_number 21620
_diffrn_reflns_theta_full 25.00
_diffrn_reflns_theta_max 25.00
_diffrn_reflns_theta_min 1.03
_exptl_absorpt_coefficient_mu 0.092
_exptl_absorpt_correction_T_max 0.9809
_exptl_absorpt_correction_T_min 0.9712
_exptl_absorpt_correction_type multi-scan
_exptl_absorpt_process_details 'SADABS (Sheldrick, 1999)'
_exptl_crystal_colour colourless
_exptl_crystal_density_diffrn 1.255
_exptl_crystal_density_meas ?
_exptl_crystal_density_method 'not measured'
_exptl_crystal_description Block-shaped
_exptl_crystal_F_000 888
_exptl_crystal_size_max 0.32
_exptl_crystal_size_mid 0.26
_exptl_crystal_size_min 0.21
_refine_diff_density_max 0.205
_refine_diff_density_min -0.153
_refine_diff_density_rms 0.037
_refine_ls_abs_structure_details 'Flack H D (1983), Acta Cryst. A39, 876-881'
_refine_ls_abs_structure_Flack 0.7(8)
_refine_ls_extinction_method none
_refine_ls_goodness_of_fit_ref 1.061
_refine_ls_hydrogen_treatment constr
_refine_ls_matrix_type full
_refine_ls_number_parameters 553
_refine_ls_number_reflns 7771
_refine_ls_number_restraints 1
_refine_ls_restrained_S_all 1.061
_refine_ls_R_factor_all 0.0479
_refine_ls_R_factor_gt 0.0405
_refine_ls_shift/su_max 0.095
_refine_ls_shift/su_mean 0.002
_refine_ls_structure_factor_coef Fsqd
_refine_ls_weighting_details 'calc w=1/[\s^2^(Fo^2^)+(0.0700P)^2^+0.0200P] where P=(Fo^2^+2Fc^2^)/3'
_refine_ls_weighting_scheme calc
_refine_ls_wR_factor_gt 0.1063
_refine_ls_wR_factor_ref 0.1190
_reflns_number_gt 6815
_reflns_number_total 7771
_reflns_threshold_expression >2sigma(I)
_cod_data_source_file c3ob40654g.cif
_cod_data_source_block rv3161_0m
_cod_depositor_comments
;
The following automatic conversions were performed:

'_symmetry_cell_setting' value 'Monoclinic' changed to 'monoclinic'
according to
/usr/data/users/saulius/automatic-downloads/retrospective/RSC/lib/dictionaries/cif_core.dic
dictionary named 'cif_core.dic' version 2.4.2 from
2011-04-26.

'_exptl_absorpt_correction_type' value 'Multi-scan'
changed to 'multi-scan' according to
/usr/data/users/saulius/automatic-downloads/retrospective/RSC/lib/dictionaries/cif_core.dic
dictionary named 'cif_core.dic' version 2.4.2 from 2011-04-26.

Automatic conversion script
Id: cif_fix_values 2281 2013-09-26 08:29:07Z andrius 

The following automatic conversions were performed:

'_exptl_crystal_density_meas' value 'not measured' was changed to '?'
- the value is perceived as not measured.

Automatic conversion script
Id: cif_fix_values 3008 2015-01-20 13:52:24Z robertas 
;
_cod_original_sg_symbol_H-M P2(1)
_cod_database_code 7153760

loop_
_symmetry_equiv_pos_as_xyz
'x, y, z'
'-x, y+1/2, -z'

loop_
_atom_site_label
_atom_site_type_symbol
_atom_site_fract_x
_atom_site_fract_y
_atom_site_fract_z
_atom_site_U_iso_or_equiv
_atom_site_adp_type
_atom_site_occupancy
_atom_site_symmetry_multiplicity
_atom_site_calc_flag
_atom_site_refinement_flags
O1 O 1.17372(14) 0.8273(3) 0.94526(9) 0.0615(5) Uani 1 1 d .
H1 H 1.2293 0.7806 0.9483 0.074 Uiso 1 1 calc R
O2 O 1.19178(13) 0.7716(2) 0.72092(10) 0.0580(5) Uani 1 1 d .
O3 O 0.94452(12) 0.77552(18) 0.69451(7) 0.0410(4) Uani 1 1 d .
O4 O 0.91310(14) 0.9577(2) 0.76910(9) 0.0535(4) Uani 1 1 d .
O5 O 1.12422(14) 0.5000(2) 0.96981(9) 0.0608(5) Uani 1 1 d .
O6 O 0.93854(12) 0.47478(17) 0.69850(7) 0.0383(3) Uani 1 1 d .
O7 O 1.02361(16) 0.2525(2) 0.68077(11) 0.0693(5) Uani 1 1 d .
O8 O 0.82696(12) 0.27041(17) 0.74982(8) 0.0412(3) Uani 1 1 d .
H8 H 0.8646 0.1946 0.7603 0.049 Uiso 1 1 calc R
O9 O 0.64675(11) 0.68605(18) 0.81058(8) 0.0430(4) Uani 1 1 d .
O10 O 0.51346(14) 0.6074(2) 0.86045(10) 0.0612(5) Uani 1 1 d .
O11 O 0.41879(14) 0.8833(3) 0.84133(10) 0.0623(5) Uani 1 1 d .
H11 H 0.4144 0.8136 0.8687 0.075 Uiso 1 1 calc R
O12 O 0.51974(19) 0.7718(4) 0.61707(13) 0.1028(9) Uani 1 1 d .
O13 O 0.36182(16) 0.6543(2) 0.61210(9) 0.0660(5) Uani 1 1 d .
N1 N 0.42715(15) 0.7878(2) 0.70273(10) 0.0473(5) Uani 1 1 d .
H1A H 0.3770 0.7472 0.7199 0.057 Uiso 1 1 calc R
C1 C 1.11515(18) 0.8042(3) 0.88004(12) 0.0437(5) Uani 1 1 d .
H1B H 1.0459 0.8483 0.8809 0.052 Uiso 1 1 calc R
C2 C 1.16180(19) 0.8968(3) 0.82786(13) 0.0516(6) Uani 1 1 d .
H2A H 1.1506 1.0069 0.8351 0.062 Uiso 1 1 calc R
H2B H 1.2364 0.8790 0.8352 0.062 Uiso 1 1 calc R
C3 C 1.11812(18) 0.8578(3) 0.75533(12) 0.0452(5) Uani 1 1 d .
H3 H 1.0936 0.9522 0.7300 0.054 Uiso 1 1 calc R
C4 C 1.03800(17) 0.7239(3) 0.73930(11) 0.0376(5) Uani 1 1 d .
C5 C 1.00826(15) 0.6258(3) 0.79803(10) 0.0331(4) Uani 1 1 d .
H5 H 0.9496 0.6804 0.8126 0.040 Uiso 1 1 calc R
C6 C 1.09822(16) 0.6265(3) 0.86098(11) 0.0391(5) Uani 1 1 d .
C7 C 1.06253(18) 0.5585(3) 0.92501(11) 0.0429(5) Uani 1 1 d .
C8 C 0.95184(18) 0.5863(3) 0.93138(11) 0.0417(5) Uani 1 1 d .
H8A H 0.9376 0.6761 0.9543 0.050 Uiso 1 1 calc R
C9 C 0.87137(18) 0.4960(3) 0.90770(10) 0.0392(5) Uani 1 1 d .
C10 C 0.87861(17) 0.3435(3) 0.86903(10) 0.0380(5) Uani 1 1 d .
C11 C 0.86192(16) 0.3982(2) 0.79368(10) 0.0332(4) Uani 1 1 d .
C12 C 0.96480(16) 0.4618(2) 0.77155(10) 0.0342(4) Uani 1 1 d .
H12 H 1.0200 0.3837 0.7827 0.041 Uiso 1 1 calc R
C13 C 0.77507(16) 0.5237(3) 0.77889(11) 0.0355(5) Uani 1 1 d .
H13A H 0.8080 0.6237 0.7742 0.043 Uiso 1 1 calc R
H13B H 0.7326 0.4995 0.7357 0.043 Uiso 1 1 calc R
C14 C 0.70333(16) 0.5413(3) 0.83100(11) 0.0378(5) Uani 1 1 d .
H14 H 0.6540 0.4540 0.8266 0.045 Uiso 1 1 calc R
C15 C 0.76003(18) 0.5525(3) 0.90624(11) 0.0443(5) Uani 1 1 d .
H15 H 0.7261 0.4774 0.9324 0.053 Uiso 1 1 calc R
C16 C 1.11392(18) 0.6550(3) 0.69685(12) 0.0458(6) Uani 1 1 d .
H16A H 1.1357 0.5496 0.7099 0.055 Uiso 1 1 calc R
H16B H 1.0890 0.6609 0.6486 0.055 Uiso 1 1 calc R
C17 C 0.89006(19) 0.8939(3) 0.71496(12) 0.0441(5) Uani 1 1 d .
C18 C 0.7992(3) 0.9346(4) 0.66289(16) 0.0754(10) Uani 1 1 d .
H18A H 0.7517 0.9981 0.6829 0.090 Uiso 1 1 calc R
H18B H 0.7646 0.8408 0.6452 0.090 Uiso 1 1 calc R
H18C H 0.8226 0.9912 0.6269 0.090 Uiso 1 1 calc R
C19 C 1.19991(18) 0.5474(3) 0.85125(13) 0.0532(6) Uani 1 1 d .
H19A H 1.1865 0.4402 0.8390 0.064 Uiso 1 1 calc R
H19B H 1.2489 0.5528 0.8926 0.064 Uiso 1 1 calc R
H19C H 1.2282 0.5997 0.8160 0.064 Uiso 1 1 calc R
C20 C 0.9802(2) 0.2508(3) 0.88816(12) 0.0495(6) Uani 1 1 d .
H20A H 0.9882 0.2204 0.9348 0.059 Uiso 1 1 calc R
H20B H 1.0382 0.3147 0.8813 0.059 Uiso 1 1 calc R
H20C H 0.9778 0.1594 0.8603 0.059 Uiso 1 1 calc R
C21 C 0.7926(2) 0.2267(3) 0.88137(13) 0.0501(6) Uani 1 1 d .
H21A H 0.7254 0.2685 0.8630 0.060 Uiso 1 1 calc R
H21B H 0.7966 0.2100 0.9291 0.060 Uiso 1 1 calc R
H21C H 0.8026 0.1293 0.8596 0.060 Uiso 1 1 calc R
C22 C 0.9694(2) 0.3618(3) 0.65960(12) 0.0473(6) Uani 1 1 d .
C23 C 0.9328(3) 0.3955(4) 0.58735(14) 0.0644(8) Uani 1 1 d .
C24 C 0.9851(4) 0.3244(6) 0.54060(18) 0.1019(14) Uani 1 1 d .
H24 H 1.0396 0.2554 0.5547 0.122 Uiso 1 1 calc R
C25 C 0.9547(6) 0.3580(9) 0.4725(2) 0.151(3) Uani 1 1 d .
H25 H 0.9911 0.3149 0.4408 0.181 Uiso 1 1 calc R
C26 C 0.8728(7) 0.4528(9) 0.4518(2) 0.163(3) Uani 1 1 d .
H26 H 0.8506 0.4695 0.4059 0.195 Uiso 1 1 calc R
C27 C 0.8229(5) 0.5234(7) 0.4973(2) 0.148(2) Uani 1 1 d .
H27 H 0.7682 0.5913 0.4822 0.177 Uiso 1 1 calc R
C28 C 0.8517(4) 0.4965(5) 0.56644(17) 0.0963(12) Uani 1 1 d .
H28 H 0.8170 0.5456 0.5976 0.116 Uiso 1 1 calc R
C29 C 0.7533(2) 0.7107(4) 0.93893(16) 0.0703(9) Uani 1 1 d .
H29A H 0.7805 0.7890 0.9124 0.084 Uiso 1 1 calc R
H29B H 0.7932 0.7094 0.9837 0.084 Uiso 1 1 calc R
H29C H 0.6818 0.7338 0.9414 0.084 Uiso 1 1 calc R
C30 C 0.55516(18) 0.7042(3) 0.83089(12) 0.0439(5) Uani 1 1 d .
C31 C 0.51257(18) 0.8672(3) 0.81572(13) 0.0464(6) Uani 1 1 d .
H31 H 0.5631 0.9423 0.8389 0.056 Uiso 1 1 calc R
C32 C 0.49320(18) 0.9056(3) 0.74053(13) 0.0429(5) Uani 1 1 d .
H32 H 0.5607 0.9033 0.7249 0.051 Uiso 1 1 calc R
C33 C 0.45014(18) 1.0705(3) 0.73001(12) 0.0445(5) Uani 1 1 d .
C34 C 0.5163(2) 1.1975(3) 0.73169(14) 0.0560(7) Uani 1 1 d .
H34 H 0.5878 1.1818 0.7355 0.067 Uiso 1 1 calc R
C35 C 0.4766(2) 1.3473(3) 0.72774(17) 0.0646(8) Uani 1 1 d .
H35 H 0.5217 1.4315 0.7281 0.077 Uiso 1 1 calc R
C36 C 0.3721(3) 1.3740(3) 0.72328(17) 0.0673(8) Uani 1 1 d .
H36 H 0.3465 1.4755 0.7223 0.081 Uiso 1 1 calc R
C37 C 0.3055(2) 1.2497(3) 0.72033(17) 0.0658(8) Uani 1 1 d .
H37 H 0.2342 1.2667 0.7162 0.079 Uiso 1 1 calc R
C38 C 0.3440(2) 1.0980(3) 0.72341(15) 0.0556(6) Uani 1 1 d .
H38 H 0.2981 1.0143 0.7210 0.067 Uiso 1 1 calc R
C39 C 0.4435(2) 0.7412(3) 0.64093(14) 0.0578(7) Uani 1 1 d .
C40 C 0.3597(3) 0.5739(5) 0.54644(16) 0.0881(11) Uani 1 1 d .
C41 C 0.2568(4) 0.4880(6) 0.5391(2) 0.1289(19) Uani 1 1 d .
H41A H 0.2522 0.4334 0.5803 0.155 Uiso 1 1 calc R
H41B H 0.2523 0.4147 0.5025 0.155 Uiso 1 1 calc R
H41C H 0.2005 0.5615 0.5298 0.155 Uiso 1 1 calc R
C42 C 0.3568(4) 0.6911(7) 0.4910(2) 0.1262(18) Uani 1 1 d .
H42A H 0.3587 0.6381 0.4490 0.151 Uiso 1 1 calc R
H42B H 0.4160 0.7591 0.5009 0.151 Uiso 1 1 calc R
H42C H 0.2939 0.7513 0.4873 0.151 Uiso 1 1 calc R
C43 C 0.4473(5) 0.4631(9) 0.5512(3) 0.183(3) Uani 1 1 d .
H43A H 0.4542 0.4080 0.5934 0.219 Uiso 1 1 calc R
H43B H 0.5105 0.5192 0.5489 0.219 Uiso 1 1 calc R
H43C H 0.4342 0.3901 0.5145 0.219 Uiso 1 1 calc R
C44 C 0.4361(3) 0.2611(6) 0.9161(2) 0.1024(13) Uani 1 1 d .
H44A H 0.4541 0.3112 0.8768 0.123 Uiso 1 1 calc R
H44B H 0.3781 0.3143 0.9298 0.123 Uiso 1 1 calc R
H44C H 0.4174 0.1545 0.9056 0.123 Uiso 1 1 calc R
C45 C 0.5236(3) 0.2660(6) 0.97003(19) 0.0983(13) Uani 1 1 d .
N2 N 0.5933(3) 0.2725(8) 1.0127(2) 0.150(2) Uani 1 1 d .

loop_
_atom_site_aniso_label
_atom_site_aniso_U_11
_atom_site_aniso_U_22
_atom_site_aniso_U_33
_atom_site_aniso_U_23
_atom_site_aniso_U_13
_atom_site_aniso_U_12
O1 0.0576(11) 0.0752(13) 0.0473(10) -0.0189(9) -0.0041(8) -0.0039(10)
O2 0.0501(9) 0.0620(11) 0.0672(11) -0.0188(10) 0.0256(8) -0.0118(9)
O3 0.0509(9) 0.0370(8) 0.0330(8) -0.0005(6) 0.0011(6) 0.0047(7)
O4 0.0665(11) 0.0442(9) 0.0467(10) -0.0088(8) 0.0005(8) 0.0117(8)
O5 0.0574(10) 0.0730(12) 0.0444(10) 0.0068(9) -0.0139(8) 0.0070(9)
O6 0.0516(9) 0.0362(8) 0.0268(7) -0.0045(6) 0.0051(6) 0.0019(7)
O7 0.0739(13) 0.0641(13) 0.0715(13) -0.0201(10) 0.0166(10) 0.0182(11)
O8 0.0494(9) 0.0327(8) 0.0391(8) -0.0049(7) 0.0005(6) 0.0023(7)
O9 0.0362(8) 0.0388(8) 0.0551(9) 0.0021(7) 0.0110(7) 0.0094(6)
O10 0.0521(10) 0.0558(11) 0.0807(13) 0.0036(10) 0.0259(9) 0.0039(9)
O11 0.0518(10) 0.0765(14) 0.0617(12) 0.0065(10) 0.0184(9) 0.0263(10)
O12 0.0808(15) 0.157(3) 0.0802(16) -0.0384(17) 0.0413(13) -0.0242(18)
O13 0.0878(14) 0.0586(12) 0.0505(11) -0.0140(9) 0.0083(9) -0.0102(10)
N1 0.0517(11) 0.0416(11) 0.0513(12) -0.0073(9) 0.0162(9) -0.0041(9)
C1 0.0396(11) 0.0495(13) 0.0399(12) -0.0106(10) 0.0002(9) -0.0009(10)
C2 0.0456(13) 0.0525(14) 0.0569(15) -0.0123(12) 0.0086(11) -0.0082(11)
C3 0.0445(12) 0.0436(13) 0.0497(13) -0.0026(11) 0.0141(10) -0.0012(10)
C4 0.0405(12) 0.0378(12) 0.0340(11) -0.0016(9) 0.0050(9) 0.0018(9)
C5 0.0320(10) 0.0367(11) 0.0303(10) -0.0044(9) 0.0041(8) 0.0056(9)
C6 0.0342(11) 0.0444(12) 0.0364(11) -0.0050(10) -0.0009(9) 0.0077(10)
C7 0.0444(12) 0.0464(12) 0.0339(11) -0.0044(10) -0.0058(9) 0.0025(10)
C8 0.0494(13) 0.0474(13) 0.0272(10) -0.0033(9) 0.0028(9) 0.0040(10)
C9 0.0461(12) 0.0434(12) 0.0271(10) 0.0016(9) 0.0031(9) 0.0058(10)
C10 0.0456(12) 0.0352(11) 0.0322(11) 0.0037(9) 0.0031(9) 0.0056(9)
C11 0.0380(11) 0.0302(10) 0.0295(10) -0.0022(8) 0.0000(8) 0.0038(8)
C12 0.0377(11) 0.0356(11) 0.0279(10) -0.0024(9) 0.0014(8) 0.0069(9)
C13 0.0342(11) 0.0356(11) 0.0353(11) 0.0004(9) 0.0023(8) 0.0053(9)
C14 0.0380(11) 0.0334(11) 0.0416(12) -0.0008(9) 0.0050(9) 0.0050(9)
C15 0.0473(13) 0.0495(13) 0.0366(12) -0.0061(10) 0.0086(10) 0.0048(11)
C16 0.0523(13) 0.0461(14) 0.0416(12) -0.0047(10) 0.0155(10) -0.0038(11)
C17 0.0509(13) 0.0347(12) 0.0457(14) 0.0024(11) 0.0053(10) 0.0062(10)
C18 0.086(2) 0.0645(19) 0.0651(19) -0.0077(15) -0.0186(16) 0.0286(17)
C19 0.0380(12) 0.0619(16) 0.0560(15) -0.0102(13) -0.0031(10) 0.0136(12)
C20 0.0617(15) 0.0455(14) 0.0378(12) 0.0035(10) -0.0019(10) 0.0148(11)
C21 0.0632(15) 0.0415(13) 0.0455(14) 0.0062(11) 0.0084(11) -0.0003(11)
C22 0.0543(14) 0.0482(14) 0.0421(13) -0.0120(11) 0.0164(11) -0.0060(12)
C23 0.098(2) 0.0606(17) 0.0364(14) -0.0131(13) 0.0156(14) -0.0235(17)
C24 0.141(3) 0.118(3) 0.0531(19) -0.037(2) 0.035(2) -0.033(3)
C25 0.232(7) 0.178(7) 0.053(3) -0.049(3) 0.053(4) -0.089(6)
C26 0.286(9) 0.149(6) 0.040(2) -0.006(3) -0.008(4) -0.062(6)
C27 0.254(7) 0.114(4) 0.055(3) 0.007(2) -0.035(3) -0.007(4)
C28 0.146(3) 0.084(2) 0.0482(18) -0.0054(18) -0.014(2) -0.010(3)
C29 0.0615(17) 0.078(2) 0.0684(19) -0.0343(16) 0.0020(14) 0.0143(15)
C30 0.0374(12) 0.0470(13) 0.0471(13) -0.0039(11) 0.0066(10) 0.0058(10)
C31 0.0395(12) 0.0469(13) 0.0524(14) -0.0052(11) 0.0067(10) 0.0095(10)
C32 0.0371(11) 0.0387(12) 0.0530(14) -0.0048(10) 0.0079(10) 0.0019(9)
C33 0.0436(13) 0.0386(12) 0.0515(14) -0.0035(10) 0.0088(10) -0.0006(10)
C34 0.0449(14) 0.0510(14) 0.0683(17) 0.0024(13) -0.0021(12) -0.0084(11)
C35 0.0683(19) 0.0405(14) 0.079(2) 0.0030(14) -0.0042(15) -0.0116(13)
C36 0.081(2) 0.0366(14) 0.083(2) 0.0044(13) 0.0112(17) 0.0051(14)
C37 0.0546(15) 0.0518(16) 0.091(2) 0.0092(15) 0.0106(14) 0.0098(13)
C38 0.0435(13) 0.0431(14) 0.0802(18) 0.0064(13) 0.0104(12) -0.0019(11)
C39 0.0644(17) 0.0565(16) 0.0534(15) -0.0058(12) 0.0125(13) 0.0019(13)
C40 0.128(3) 0.083(2) 0.0516(19) -0.0192(17) 0.0095(18) -0.002(2)
C41 0.189(5) 0.113(3) 0.076(3) -0.031(2) -0.002(3) -0.064(4)
C42 0.175(5) 0.139(4) 0.062(2) 0.001(3) 0.013(3) -0.048(4)
C43 0.234(7) 0.192(7) 0.111(4) -0.086(4) -0.005(4) 0.099(6)
C44 0.099(3) 0.109(3) 0.092(3) 0.005(2) -0.008(2) -0.003(2)
C45 0.092(3) 0.140(4) 0.064(2) 0.003(2) 0.014(2) -0.017(3)
N2 0.105(3) 0.253(7) 0.084(2) 0.019(3) -0.004(2) -0.038(4)

loop_
_atom_type_symbol
_atom_type_description
_atom_type_scat_dispersion_real
_atom_type_scat_dispersion_imag
_atom_type_scat_source
C C 0.0033 0.0016 'International Tables Vol C Tables 4.2.6.8 and 6.1.1.4'
H H 0.0000 0.0000 'International Tables Vol C Tables 4.2.6.8 and 6.1.1.4'
N N 0.0061 0.0033 'International Tables Vol C Tables 4.2.6.8 and 6.1.1.4'
O O 0.0106 0.0060 'International Tables Vol C Tables 4.2.6.8 and 6.1.1.4'

loop_
_geom_angle_atom_site_label_1
_geom_angle_atom_site_label_2
_geom_angle_atom_site_label_3
_geom_angle
C16 O2 C3 91.64(16)
C17 O3 C4 118.13(17)
C22 O6 C12 119.12(18)
C30 O9 C14 116.56(18)
C39 O13 C40 122.3(3)
C39 N1 C32 120.9(2)
O1 C1 C2 110.40(19)
O1 C1 C6 113.0(2)
C2 C1 C6 113.18(19)
C3 C2 C1 114.8(2)
O2 C3 C2 113.2(2)
O2 C3 C4 89.95(17)
C2 C3 C4 119.8(2)
O3 C4 C16 109.01(17)
O3 C4 C3 111.58(18)
C16 C4 C3 85.79(17)
O3 C4 C5 110.23(16)
C16 C4 C5 118.74(19)
C3 C4 C5 119.32(18)
C4 C5 C6 111.23(17)
C4 C5 C12 110.47(16)
C6 C5 C12 116.86(17)
C19 C6 C7 108.92(19)
C19 C6 C5 116.17(18)
C7 C6 C5 112.22(17)
C19 C6 C1 111.7(2)
C7 C6 C1 102.21(18)
C5 C6 C1 104.67(17)
O5 C7 C8 122.4(2)
O5 C7 C6 121.2(2)
C8 C7 C6 116.02(18)
C9 C8 C7 126.5(2)
C8 C9 C15 120.9(2)
C8 C9 C10 124.7(2)
C15 C9 C10 113.58(19)
C9 C10 C20 115.98(19)
C9 C10 C21 111.32(19)
C20 C10 C21 103.89(19)
C9 C10 C11 102.90(16)
C20 C10 C11 111.89(18)
C21 C10 C11 111.07(18)
O8 C11 C13 105.42(15)
O8 C11 C10 110.09(16)
C13 C11 C10 111.89(17)
O8 C11 C12 106.85(16)
C13 C11 C12 109.40(17)
C10 C11 C12 112.82(16)
O6 C12 C5 106.45(16)
O6 C12 C11 103.99(15)
C5 C12 C11 119.23(16)
C14 C13 C11 116.61(17)
O9 C14 C13 103.25(17)
O9 C14 C15 110.57(17)
C13 C14 C15 115.01(17)
C29 C15 C9 113.6(2)
C29 C15 C14 114.8(2)
C9 C15 C14 107.05(17)
O2 C16 C4 91.66(17)
O4 C17 O3 123.6(2)
O4 C17 C18 125.2(2)
O3 C17 C18 111.3(2)
O7 C22 O6 124.6(2)
O7 C22 C23 124.8(2)
O6 C22 C23 110.5(2)
C28 C23 C24 120.5(3)
C28 C23 C22 121.9(3)
C24 C23 C22 117.6(3)
C25 C24 C23 118.8(5)
C26 C25 C24 120.6(6)
C25 C26 C27 120.5(5)
C26 C27 C28 121.2(6)
C23 C28 C27 118.3(5)
O10 C30 O9 124.9(2)
O10 C30 C31 123.8(2)
O9 C30 C31 111.2(2)
O11 C31 C30 109.1(2)
O11 C31 C32 109.20(19)
C30 C31 C32 113.1(2)
N1 C32 C31 110.6(2)
N1 C32 C33 113.60(19)
C31 C32 C33 109.5(2)
C38 C33 C34 118.3(2)
C38 C33 C32 120.6(2)
C34 C33 C32 120.9(2)
C35 C34 C33 120.2(2)
C36 C35 C34 121.2(3)
C37 C36 C35 119.2(3)
C36 C37 C38 120.4(3)
C33 C38 C37 120.6(2)
O12 C39 O13 126.6(3)
O12 C39 N1 124.6(3)
O13 C39 N1 108.9(2)
C43 C40 O13 110.0(3)
C43 C40 C42 113.9(5)
O13 C40 C42 110.1(3)
C43 C40 C41 110.8(5)
O13 C40 C41 101.4(3)
C42 C40 C41 110.0(4)
N2 C45 C44 178.9(6)

loop_
_geom_bond_atom_site_label_1
_geom_bond_atom_site_label_2
_geom_bond_distance
O1 C1 1.414(3)
O2 C16 1.448(3)
O2 C3 1.469(3)
O3 C17 1.340(3)
O3 C4 1.456(3)
O4 C17 1.208(3)
O5 C7 1.210(3)
O6 C22 1.345(3)
O6 C12 1.452(2)
O7 C22 1.207(3)
O8 C11 1.431(2)
O9 C30 1.331(3)
O9 C14 1.466(2)
O10 C30 1.200(3)
O11 C31 1.407(3)
O12 C39 1.199(3)
O13 C39 1.348(3)
O13 C40 1.482(4)
N1 C39 1.352(3)
N1 C32 1.455(3)
C1 C2 1.517(4)
C1 C6 1.578(3)
C2 C3 1.508(4)
C3 C4 1.548(3)
C4 C16 1.526(3)
C4 C5 1.547(3)
C5 C6 1.573(3)
C5 C12 1.574(3)
C6 C19 1.527(3)
C6 C7 1.549(3)
C7 C8 1.486(3)
C8 C9 1.326(3)
C9 C15 1.523(3)
C9 C10 1.530(3)
C10 C20 1.535(3)
C10 C21 1.552(3)
C10 C11 1.562(3)
C11 C13 1.553(3)
C11 C12 1.576(3)
C13 C14 1.519(3)
C14 C15 1.568(3)
C15 C29 1.515(4)
C17 C18 1.483(4)
C22 C23 1.476(4)
C23 C28 1.376(5)
C23 C24 1.387(5)
C24 C25 1.388(7)
C25 C26 1.350(10)
C26 C27 1.347(10)
C27 C28 1.394(5)
C30 C31 1.516(3)
C31 C32 1.523(4)
C32 C33 1.522(3)
C33 C38 1.385(3)
C33 C34 1.385(4)
C34 C35 1.382(4)
C35 C36 1.367(4)
C36 C37 1.368(4)
C37 C38 1.391(4)
C40 C43 1.474(7)
C40 C42 1.494(6)
C40 C41 1.514(6)
C44 C45 1.436(6)
C45 N2 1.139(5)

loop_
_geom_torsion_atom_site_label_1
_geom_torsion_atom_site_label_2
_geom_torsion_atom_site_label_3
_geom_torsion_atom_site_label_4
_geom_torsion
O1 C1 C2 C3 169.1(2)
C6 C1 C2 C3 41.2(3)
C16 O2 C3 C2 130.3(2)
C16 O2 C3 C4 7.53(18)
C1 C2 C3 O2 -108.3(2)
C1 C2 C3 C4 -4.2(3)
C17 O3 C4 C16 -151.72(19)
C17 O3 C4 C3 -58.7(2)
C17 O3 C4 C5 76.3(2)
O2 C3 C4 O3 -115.95(18)
C2 C3 C4 O3 127.1(2)
O2 C3 C4 C16 -7.16(17)
C2 C3 C4 C16 -124.1(2)
O2 C3 C4 C5 113.6(2)
C2 C3 C4 C5 -3.3(3)
O3 C4 C5 C6 -156.69(16)
C16 C4 C5 C6 76.6(2)
C3 C4 C5 C6 -25.7(3)
O3 C4 C5 C12 71.8(2)
C16 C4 C5 C12 -54.9(2)
C3 C4 C5 C12 -157.14(18)
C4 C5 C6 C19 -65.5(3)
C12 C5 C6 C19 62.6(3)
C4 C5 C6 C7 168.30(18)
C12 C5 C6 C7 -63.6(2)
C4 C5 C6 C1 58.2(2)
C12 C5 C6 C1 -173.65(17)
O1 C1 C6 C19 -68.7(3)
C2 C1 C6 C19 57.7(3)
O1 C1 C6 C7 47.6(2)
C2 C1 C6 C7 174.03(18)
O1 C1 C6 C5 164.75(17)
C2 C1 C6 C5 -68.8(2)
C19 C6 C7 O5 24.1(3)
C5 C6 C7 O5 154.1(2)
C1 C6 C7 O5 -94.3(3)
C19 C6 C7 C8 -162.9(2)
C5 C6 C7 C8 -32.8(3)
C1 C6 C7 C8 78.8(2)
O5 C7 C8 C9 -97.8(3)
C6 C7 C8 C9 89.2(3)
C7 C8 C9 C15 -168.6(2)
C7 C8 C9 C10 0.2(4)
C8 C9 C10 C20 31.2(3)
C15 C9 C10 C20 -159.3(2)
C8 C9 C10 C21 149.6(2)
C15 C9 C10 C21 -40.8(2)
C8 C9 C10 C11 -91.3(2)
C15 C9 C10 C11 78.2(2)
C9 C10 C11 O8 -157.94(17)
C20 C10 C11 O8 76.9(2)
C21 C10 C11 O8 -38.7(2)
C9 C10 C11 C13 -41.1(2)
C20 C10 C11 C13 -166.25(18)
C21 C10 C11 C13 78.1(2)
C9 C10 C11 C12 82.8(2)
C20 C10 C11 C12 -42.4(2)
C21 C10 C11 C12 -157.99(18)
C22 O6 C12 C5 133.36(19)
C22 O6 C12 C11 -99.9(2)
C4 C5 C12 O6 -16.5(2)
C6 C5 C12 O6 -144.98(17)
C4 C5 C12 C11 -133.50(18)
C6 C5 C12 C11 98.0(2)
O8 C11 C12 O6 47.37(19)
C13 C11 C12 O6 -66.29(19)
C10 C11 C12 O6 168.48(16)
O8 C11 C12 C5 165.64(16)
C13 C11 C12 C5 52.0(2)
C10 C11 C12 C5 -73.2(2)
O8 C11 C13 C14 104.1(2)
C10 C11 C13 C14 -15.5(3)
C12 C11 C13 C14 -141.29(18)
C30 O9 C14 C13 157.23(19)
C30 O9 C14 C15 -79.2(2)
C11 C13 C14 O9 168.54(16)
C11 C13 C14 C15 48.0(3)
C8 C9 C15 C29 -4.7(3)
C10 C9 C15 C29 -174.7(2)
C8 C9 C15 C14 123.0(2)
C10 C9 C15 C14 -47.0(2)
O9 C14 C15 C29 -5.4(3)
C13 C14 C15 C29 111.0(2)
O9 C14 C15 C9 -132.39(19)
C13 C14 C15 C9 -16.0(3)
C3 O2 C16 C4 -7.64(18)
O3 C4 C16 O2 118.66(19)
C3 C4 C16 O2 7.27(17)
C5 C4 C16 O2 -114.0(2)
C4 O3 C17 O4 -1.7(3)
C4 O3 C17 C18 178.4(2)
C12 O6 C22 O7 -4.7(3)
C12 O6 C22 C23 178.7(2)
O7 C22 C23 C28 163.5(3)
O6 C22 C23 C28 -19.9(4)
O7 C22 C23 C24 -18.1(4)
O6 C22 C23 C24 158.5(3)
C28 C23 C24 C25 0.5(6)
C22 C23 C24 C25 -177.8(4)
C23 C24 C25 C26 -2.9(8)
C24 C25 C26 C27 3.8(11)
C25 C26 C27 C28 -2.3(11)
C24 C23 C28 C27 0.9(6)
C22 C23 C28 C27 179.2(4)
C26 C27 C28 C23 0.0(8)
C14 O9 C30 O10 -5.0(3)
C14 O9 C30 C31 171.48(18)
O10 C30 C31 O11 -0.3(3)
O9 C30 C31 O11 -176.82(19)
O10 C30 C31 C32 -122.0(3)
O9 C30 C31 C32 61.4(3)
C39 N1 C32 C31 -142.5(2)
C39 N1 C32 C33 93.8(3)
O11 C31 C32 N1 -68.0(2)
C30 C31 C32 N1 53.7(3)
O11 C31 C32 C33 58.0(3)
C30 C31 C32 C33 179.70(19)
N1 C32 C33 C38 37.1(3)
C31 C32 C33 C38 -87.2(3)
N1 C32 C33 C34 -147.6(2)
C31 C32 C33 C34 88.1(3)
C38 C33 C34 C35 0.9(4)
C32 C33 C34 C35 -174.6(3)
C33 C34 C35 C36 1.1(5)
C34 C35 C36 C37 -2.3(5)
C35 C36 C37 C38 1.5(5)
C34 C33 C38 C37 -1.6(4)
C32 C33 C38 C37 173.8(3)
C36 C37 C38 C33 0.5(5)
C40 O13 C39 O12 4.4(5)
C40 O13 C39 N1 -174.6(3)
C32 N1 C39 O12 12.0(4)
C32 N1 C39 O13 -169.0(2)
C39 O13 C40 C43 59.7(5)
C39 O13 C40 C42 -66.6(4)
C39 O13 C40 C41 177.0(3)
